data_4060336
loop_
_publ_author_name
'Nelkenbaum, Elza'
'Kapon, Moshe'
'Eisen, Moris S.'

_publ_section_title
;
Synthesis and Molecular Structures of Neutral Nickel Complexes. Catalytic 
Activity of (Benzamidinato)(acetylacetonato)nickel for the Addition 
Polymerization of Norbornene, the Oligomerization of Ethylene, 
and the Dimerization of Propylene
;
_journal_issue 11
_journal_name_full Organometallics
_journal_page_first 2645
_journal_page_last 2659
_journal_paper_doi 10.1021/om0490379
_journal_volume 24
_journal_year 2005
_chemical_formula_sum 'C12 H16 N2 Ni'
_chemical_formula_weight 246.98
_space_group_IT_number 15
_symmetry_cell_setting monoclinic
_symmetry_space_group_name_Hall '-C 2yc'
_symmetry_space_group_name_H-M 'C 1 2/c 1'
_cell_angle_alpha 90.00
_cell_angle_beta 99.037(10)
_cell_angle_gamma 90.00
_cell_formula_units_Z 8
_cell_length_a 9.809(2)
_cell_length_b 16.995(4)
_cell_length_c 15.197(3)
_cell_measurement_temperature 230.0(2)
_cell_volume 2502.0(10)
_diffrn_ambient_temperature 230.0(2)
_exptl_crystal_density_diffrn 1.311
_cod_original_sg_symbol_H-M C2/c
_cod_database_code 4060336

loop_
_symmetry_equiv_pos_as_xyz
'x, y, z'
'-x, y, -z+1/2'
'x+1/2, y+1/2, z'
'-x+1/2, y+1/2, -z+1/2'
'-x, -y, -z'
'x, -y, z-1/2'
'-x+1/2, -y+1/2, -z'
'x+1/2, -y+1/2, z-1/2'

loop_
_atom_site_label
_atom_site_type_symbol
_atom_site_fract_x
_atom_site_fract_y
_atom_site_fract_z
_atom_site_U_iso_or_equiv
_atom_site_adp_type
_atom_site_occupancy
_atom_site_symmetry_multiplicity
_atom_site_calc_flag
_atom_site_refinement_flags
_atom_site_disorder_assembly
_atom_site_disorder_group
Ni Ni 0.14963(6) 0.11882(3) 0.52267(4) 0.0556(2) Uani 1 1 d . . .
N1 N 0.1898(4) 0.1554(2) 0.6464(3) 0.0565(10) Uani 1 1 d . . .
N2 N 0.2843(4) 0.0332(2) 0.5556(2) 0.0573(10) Uani 1 1 d . . .
C1 C 0.1649(5) 0.1090(3) 0.7133(3) 0.0641(13) Uani 1 1 d . . .
H1 H 0.1253 0.0599 0.6995 0.052(12) Uiso 1 1 calc R . .
C2 C 0.1948(6) 0.1304(3) 0.8007(4) 0.0721(14) Uani 1 1 d . . .
H2 H 0.1735 0.0967 0.8448 0.11(2) Uiso 1 1 calc R . .
C3 C 0.2557(6) 0.2010(4) 0.8232(4) 0.0780(16) Uani 1 1 d . . .
H3 H 0.2789 0.2160 0.8825 0.082(17) Uiso 1 1 calc R . .
C4 C 0.2818(6) 0.2493(3) 0.7560(4) 0.0783(16) Uani 1 1 d . . .
H4 H 0.3224 0.2982 0.7689 0.10(2) Uiso 1 1 calc R . .
C5 C 0.2479(5) 0.2251(3) 0.6693(4) 0.0666(14) Uani 1 1 d . . .
H5 H 0.2661 0.2587 0.6243 0.045(12) Uiso 1 1 calc R . .
C6 C 0.4131(5) 0.0490(3) 0.5949(3) 0.0674(14) Uani 1 1 d . . .
H6 H 0.4396 0.1013 0.6035 0.070(15) Uiso 1 1 calc R . .
C7 C 0.5088(6) -0.0091(4) 0.6235(4) 0.0764(16) Uani 1 1 d . . .
H7 H 0.5973 0.0045 0.6506 0.065(14) Uiso 1 1 calc R . .
C8 C 0.4731(6) -0.0854(4) 0.6118(4) 0.0844(17) Uani 1 1 d . . .
H8 H 0.5366 -0.1250 0.6303 0.11(2) Uiso 1 1 calc R . .
C9 C 0.3418(6) -0.1034(3) 0.5723(4) 0.0780(16) Uani 1 1 d . . .
H9 H 0.3144 -0.1556 0.5638 0.083(18) Uiso 1 1 calc R . .
C10 C 0.2506(5) -0.0434(3) 0.5454(3) 0.0648(13) Uani 1 1 d . . .
H10 H 0.1615 -0.0564 0.5189 0.052(12) Uiso 1 1 calc R . .
C11 C 0.0211(6) 0.2028(3) 0.4942(4) 0.0695(14) Uani 1 1 d . . .
H11A H 0.0195 0.2348 0.5461 0.08(6) Uiso 0.30 1 calc PR . .
H11B H -0.0693 0.1815 0.4748 0.17(11) Uiso 0.30 1 calc PR . .
H11C H 0.0484 0.2343 0.4475 0.03(3) Uiso 0.30 1 calc PR . .
H11D H -0.0204 0.1989 0.4328 0.09(3) Uiso 0.70 1 calc PR . .
H11E H 0.0684 0.2522 0.5042 0.049(18) Uiso 0.70 1 calc PR . .
H11F H -0.0493 0.1994 0.5314 0.042(17) Uiso 0.70 1 calc PR . .
C12 C 0.1059(6) 0.0815(3) 0.4024(4) 0.0710(15) Uani 1 1 d . . .
H12A H 0.1595 0.0354 0.3953 0.005(17) Uiso 0.40 1 calc PR . .
H12B H 0.1267 0.1217 0.3622 0.08(4) Uiso 0.40 1 calc PR . .
H12C H 0.0094 0.0688 0.3897 0.14(7) Uiso 0.40 1 calc PR . .
H12D H 0.0376 0.1152 0.3695 0.06(2) Uiso 0.60 1 calc PR . .
H12E H 0.0704 0.0289 0.4026 0.039(18) Uiso 0.60 1 calc PR . .
H12F H 0.1877 0.0818 0.3751 0.027(16) Uiso 0.60 1 calc PR . .

loop_
_atom_site_aniso_label
_atom_site_aniso_U_11
_atom_site_aniso_U_22
_atom_site_aniso_U_33
_atom_site_aniso_U_23
_atom_site_aniso_U_13
_atom_site_aniso_U_12
Ni 0.0570(4) 0.0517(4) 0.0571(4) -0.0031(3) 0.0056(3) 0.0028(3)
N1 0.057(2) 0.053(2) 0.061(3) 0.000(2) 0.013(2) 0.003(2)
N2 0.052(2) 0.061(3) 0.058(2) -0.006(2) 0.006(2) 0.001(2)
C1 0.066(3) 0.056(3) 0.070(4) -0.005(3) 0.010(3) -0.005(3)
C2 0.078(4) 0.082(4) 0.057(3) -0.004(3) 0.013(3) -0.009(3)
C3 0.090(4) 0.088(4) 0.056(3) -0.015(3) 0.011(3) -0.012(3)
C4 0.096(4) 0.069(4) 0.070(4) -0.016(3) 0.013(3) -0.015(3)
C5 0.082(4) 0.058(3) 0.063(3) 0.001(3) 0.020(3) -0.001(3)
C6 0.068(4) 0.060(3) 0.075(4) -0.006(3) 0.011(3) 0.000(3)
C7 0.053(3) 0.080(4) 0.092(4) -0.012(3) -0.002(3) 0.012(3)
C8 0.076(4) 0.085(4) 0.090(4) 0.010(4) 0.008(3) 0.028(4)
C9 0.087(4) 0.056(4) 0.090(4) 0.010(3) 0.013(3) 0.015(3)
C10 0.060(3) 0.064(3) 0.070(3) -0.006(3) 0.009(3) -0.002(3)
C11 0.075(4) 0.063(3) 0.069(4) 0.000(3) 0.008(3) 0.008(3)
C12 0.071(4) 0.065(4) 0.078(4) -0.005(3) 0.013(3) 0.009(3)

loop_
_geom_bond_atom_site_label_1
_geom_bond_atom_site_label_2
_geom_bond_distance
_geom_bond_site_symmetry_2
_geom_bond_publ_flag
Ni C11 1.908(5) . ?
Ni C12 1.918(5) . ?
Ni N1 1.961(4) . ?
Ni N2 1.976(4) . ?
N1 C5 1.336(6) . ?
N1 C1 1.338(6) . ?
N2 C6 1.338(6) . ?
N2 C10 1.346(6) . ?
C1 C2 1.364(7) . ?
C2 C3 1.361(7) . ?
C3 C4 1.365(7) . ?
C4 C5 1.369(7) . ?
C6 C7 1.384(7) . ?
C7 C8 1.347(8) . ?
C8 C9 1.368(8) . ?
C9 C10 1.374(7) . ?
